data_4060046
loop_
_publ_author_name
'Hong M. Sun'
'Qing Shao'
'Dong M. Hu'
'Wan F. Li'
'Qi Shen'
'Yong Zhang'

_publ_section_title
;
 Indenylnickel(II) N-Heterocyclic Carbene Complexes: Synthesis via
 Indene Elimination and Catalytic Activity for Ethylene Dimerization
;
_journal_name_full Organometallics
_journal_page_first 331
_journal_page_last 334
_journal_paper_doi 10.1021/om049334d
_journal_volume 24
_journal_year 2005
_chemical_formula_moiety 'C18 H23 Br N2 Ni '
_chemical_formula_sum 'C18 H23 Br N2 Ni'
_chemical_formula_weight 406.00
_space_group_IT_number 14
_symmetry_cell_setting monoclinic
_symmetry_space_group_name_Hall '-P 2yn'
_symmetry_space_group_name_H-M 'P 1 21/n 1'
_cell_angle_alpha 90
_cell_angle_beta 98.458(3)
_cell_angle_gamma 90
_cell_formula_units_Z 4
_cell_length_a 11.250(2)
_cell_length_b 10.887(2)
_cell_length_c 14.630(2)
_cell_measurement_reflns_used 7384
_cell_measurement_temperature 193.1
_cell_measurement_theta_max 27.5
_cell_measurement_theta_min 3.1
_cell_volume 1772.5(5)
_computing_cell_refinement CrystalClear
_computing_data_collection CrystalClear
_computing_data_reduction CrystalStructure
_computing_publication_material 'CrystalStructure 3.6.0'
_computing_structure_refinement CRYSTALS
_computing_structure_solution SHELXS97
_diffrn_detector_area_resol_mean 7.31
_diffrn_measured_fraction_theta_full 0.9944
_diffrn_measured_fraction_theta_max 0.9944
_diffrn_measurement_device_type 'Rigaku Mercury'
_diffrn_measurement_method \w
_diffrn_radiation_type 'Mo K\a'
_diffrn_radiation_wavelength 0.7107
_diffrn_reflns_av_R_equivalents 0.034
_diffrn_reflns_limit_h_max 12
_diffrn_reflns_limit_h_min -14
_diffrn_reflns_limit_k_max 13
_diffrn_reflns_limit_k_min -14
_diffrn_reflns_limit_l_max 18
_diffrn_reflns_limit_l_min -18
_diffrn_reflns_number 352
_diffrn_reflns_theta_full 27.48
_diffrn_reflns_theta_max 27.48
_exptl_absorpt_coefficient_mu 3.354
_exptl_absorpt_correction_T_max 0.432
_exptl_absorpt_correction_T_min 0.320
_exptl_absorpt_correction_type multi-scan
_exptl_absorpt_process_details 'Jacobson, R. (1998) Private communication'
_exptl_crystal_colour black
_exptl_crystal_density_diffrn 1.521
_exptl_crystal_density_method 'not measured'
_exptl_crystal_description block
_exptl_crystal_F_000 832.00
_exptl_crystal_size_max 0.40
_exptl_crystal_size_mid 0.39
_exptl_crystal_size_min 0.25
_refine_diff_density_max 0.75
_refine_diff_density_min -0.47
_refine_ls_extinction_method none
_refine_ls_goodness_of_fit_ref 1.001
_refine_ls_hydrogen_treatment refall
_refine_ls_number_parameters 222
_refine_ls_number_reflns 3122
_refine_ls_R_factor_gt 0.0420
_refine_ls_shift/su_max 0.0000
_refine_ls_structure_factor_coef Fsqd
_refine_ls_weighting_details 'w = 1/[0.0004Fo^2^ + 3.0000\s(Fo^2^) + 0.5000]/(4Fo^2^)'
_refine_ls_weighting_scheme calc
_refine_ls_wR_factor_ref 0.0980
_reflns_number_gt 3122
_reflns_number_total 4053
_reflns_threshold_expression F^2^>2.0\s(F^2^)
_cod_depositor_comments
;
  The table below was errorneously included into _geom_contact list
  and was commented out.

#------------- Plane number 1 --------------- Atoms
#Defining Plane Distance esd C1 [
#1;0;0;0] 0.0000 0.0000 C2 [ 1;0;0;0]
#-0.0000 0.0000 C3 [ 1;0;0;0] 0.0000
#0.0000 Additional Atoms Distance esd Mean
#deviation from plane is 0.0000 angstrom
#Chi-squared: 0.000 -------------- Plane number 2
#--------------- Atoms Defining Plane Distance esd
#C4 [ 1;0;0;0] -0.0016 0.0027 C5
#[ 1;0;0;0] 0.0053 0.0028 C6 [
#1;0;0;0] -0.0028 0.0035 C7 [ 1;0;0;0]
#0.0040 0.0040 C8 [ 1;0;0;0] 0.0027
#0.0046 C9 [ 1;0;0;0] -0.0078 0.0038
#Additional Atoms Distance esd Mean deviation
#from plane is 0.0040 angstrom Chi-squared:
#4.752 -------------- Plane number 3 ---------------
#Atoms Defining Plane Distance esd C1
#[ 1;0;0;0] 0.0028 0.0016 C3 [
#1;0;0;0] -0.0027 0.0015 C4 [ 1;0;0;0]
#0.0043 0.0024 C5 [ 1;0;0;0] -0.0046
#0.0026 Additional Atoms Distance esd Mean
#deviation from plane is 0.0036 angstrom
#Chi-squared: 3.139 Dihedral angles between least-squares
#planes -------------------------------------------- plane plane angle esd
#1 2 9.520 0.119 1 3
#12.326 0.172 2 3 2.904 0.208

  Saulius Gra\<zulis
  2009-11-23
;
_cod_original_sg_symbol_Hall '-p 2yn'
_cod_original_sg_symbol_H-M 'p 21/n'
_cod_original_formula_sum 'C18 H23 Br N2 Ni '
_cod_database_code 4060046

loop_
_symmetry_equiv_pos_site_id
_symmetry_equiv_pos_as_xyz
1 +X,+Y,+Z
2 1/2-X,1/2+Y,1/2-Z
3 -X,-Y,-Z
4 1/2+X,1/2-Y,1/2+Z

loop_
_atom_site_label
_atom_site_type_symbol
_atom_site_fract_x
_atom_site_fract_y
_atom_site_fract_z
_atom_site_U_iso_or_equiv
_atom_site_adp_type
_atom_site_occupancy
_atom_site_symmetry_multiplicity
_atom_site_calc_flag
_atom_site_refinement_flags
Br(1) Br 0.56245(4) 0.05987(4) 0.36383(3) 0.03563(13) Uani 1.00 1 d .
Ni(1) Ni 0.46911(4) 0.24981(4) 0.35962(3) 0.01880(12) Uani 1.00 1 d .
N(1) N 0.6228(3) 0.3767(3) 0.2467(2) 0.0230(8) Uani 1.00 1 d .
N(2) N 0.4769(3) 0.2858(3) 0.1622(2) 0.0239(8) Uani 1.00 1 d .
C(1) C 0.3879(4) 0.2301(4) 0.4798(3) 0.0300(11) Uani 1.00 1 d .
C(2) C 0.4336(4) 0.3489(4) 0.4717(3) 0.0269(10) Uani 1.00 1 d .
C(3) C 0.3735(3) 0.3997(4) 0.3879(3) 0.0271(10) Uani 1.00 1 d .
C(4) C 0.2718(3) 0.3227(4) 0.3546(3) 0.0267(10) Uani 1.00 1 d .
C(5) C 0.2811(4) 0.2160(4) 0.4113(3) 0.0291(11) Uani 1.00 1 d .
C(6) C 0.1790(4) 0.3327(5) 0.2800(3) 0.0388(12) Uani 1.00 1 d .
C(7) C 0.0979(4) 0.2381(5) 0.2630(4) 0.049(2) Uani 1.00 1 d .
C(8) C 0.1077(4) 0.1332(6) 0.3185(4) 0.055(2) Uani 1.00 1 d .
C(9) C 0.1987(4) 0.1198(5) 0.3921(4) 0.045(1) Uani 1.00 1 d .
C(10) C 0.5243(3) 0.3073(3) 0.2516(2) 0.0208(9) Uani 1.00 1 d .
C(11) C 0.6389(4) 0.3960(4) 0.1560(3) 0.0307(11) Uani 1.00 1 d .
C(12) C 0.5471(4) 0.3401(4) 0.1031(3) 0.0318(11) Uani 1.00 1 d .
C(13) C 0.7084(3) 0.4135(4) 0.3286(3) 0.0238(9) Uani 1.00 1 d .
C(14) C 0.7256(4) 0.5519(4) 0.3335(3) 0.0351(12) Uani 1.00 1 d .
C(15) C 0.8257(3) 0.3452(4) 0.3284(3) 0.0325(11) Uani 1.00 1 d .
C(16) C 0.3752(4) 0.2031(4) 0.1325(3) 0.0278(10) Uani 1.00 1 d .
C(17) C 0.2800(4) 0.2674(4) 0.0652(3) 0.0353(12) Uani 1.00 1 d .
C(18) C 0.4207(4) 0.0859(4) 0.0937(3) 0.0346(11) Uani 1.00 1 d .
H(1) H 0.4131 0.1746 0.5289 0.038 Uiso 1.00 1 c R
H(2) H 0.4912 0.3893 0.5155 0.033 Uiso 1.00 1 c R
H(3) H 0.3857 0.4805 0.3666 0.033 Uiso 1.00 1 c R
H(4) H 0.1718 0.4038 0.2420 0.046 Uiso 1.00 1 c R
H(5) H 0.0345 0.2440 0.2125 0.059 Uiso 1.00 1 c R
H(6) H 0.0498 0.0696 0.3055 0.068 Uiso 1.00 1 c R
H(7) H 0.2051 0.0472 0.4285 0.057 Uiso 1.00 1 c R
H(8) H 0.7021 0.4409 0.1351 0.038 Uiso 1.00 1 c R
H(9) H 0.5332 0.3374 0.0375 0.038 Uiso 1.00 1 c R
H(10) H 0.6757 0.3888 0.3820 0.028 Uiso 1.00 1 c R
H(11) H 0.7900 0.5743 0.3015 0.042 Uiso 1.00 1 c R
H(12) H 0.7437 0.5766 0.3963 0.042 Uiso 1.00 1 c R
H(13) H 0.6540 0.5913 0.3057 0.042 Uiso 1.00 1 c R
H(14) H 0.8233 0.2700 0.3610 0.038 Uiso 1.00 1 c R
H(15) H 0.8903 0.3940 0.3576 0.038 Uiso 1.00 1 c R
H(16) H 0.8369 0.3288 0.2665 0.038 Uiso 1.00 1 c R
H(17) H 0.3403 0.1820 0.1857 0.033 Uiso 1.00 1 c R
H(18) H 0.2243 0.3067 0.0984 0.041 Uiso 1.00 1 c R
H(19) H 0.2391 0.2088 0.0239 0.042 Uiso 1.00 1 c R
H(20) H 0.3169 0.3270 0.0311 0.041 Uiso 1.00 1 c R
H(21) H 0.4210 0.0950 0.0291 0.041 Uiso 1.00 1 c R
H(22) H 0.3694 0.0197 0.1043 0.042 Uiso 1.00 1 c R
H(23) H 0.5000 0.0694 0.1234 0.041 Uiso 1.00 1 c R

loop_
_atom_site_aniso_label
_atom_site_aniso_U_11
_atom_site_aniso_U_22
_atom_site_aniso_U_33
_atom_site_aniso_U_12
_atom_site_aniso_U_13
_atom_site_aniso_U_23
Br(1) 0.0406(3) 0.0335(2) 0.0351(3) 0.0141(2) 0.0135(2) 0.0061(2)
Ni(1) 0.0184(2) 0.0216(2) 0.0173(2) -0.0006(2) 0.0054(2) 0.0015(2)
N(1) 0.018(1) 0.034(2) 0.016(1) -0.0040(13) 0.0001(12) 0.003(1)
N(2) 0.019(2) 0.036(2) 0.016(2) -0.0061(13) 0.0015(12) 0.0025(13)
C(1) 0.037(2) 0.033(2) 0.024(2) 0.000(2) 0.018(2) 0.001(2)
C(2) 0.030(2) 0.030(2) 0.022(2) -0.001(2) 0.007(2) -0.008(2)
C(3) 0.028(2) 0.019(2) 0.036(2) 0.002(2) 0.010(2) -0.004(2)
C(4) 0.022(2) 0.026(2) 0.034(2) 0.002(2) 0.012(2) -0.009(2)
C(5) 0.031(2) 0.025(2) 0.037(2) -0.003(2) 0.021(2) -0.007(2)
C(6) 0.026(2) 0.049(3) 0.040(3) 0.011(2) 0.003(2) -0.015(2)
C(7) 0.022(2) 0.067(4) 0.059(3) 0.004(2) 0.006(2) -0.027(3)
C(8) 0.033(3) 0.066(4) 0.072(4) -0.022(3) 0.022(3) -0.033(3)
C(9) 0.044(3) 0.035(3) 0.064(3) -0.014(2) 0.035(3) -0.012(2)
C(10) 0.019(2) 0.023(2) 0.020(2) -0.002(1) 0.003(1) 0.002(2)
C(11) 0.027(2) 0.044(2) 0.023(2) -0.006(2) 0.011(2) 0.005(2)
C(12) 0.031(2) 0.047(3) 0.017(2) -0.008(2) 0.004(2) 0.007(2)
C(13) 0.019(2) 0.035(2) 0.017(2) -0.008(2) 0.002(1) 0.001(2)
C(14) 0.029(2) 0.040(2) 0.036(2) -0.001(2) 0.004(2) -0.007(2)
C(15) 0.025(2) 0.037(2) 0.032(2) 0.000(2) -0.006(2) 0.002(2)
C(16) 0.024(2) 0.033(2) 0.025(2) -0.006(2) 0.000(2) -0.001(2)
C(17) 0.029(2) 0.039(3) 0.035(2) -0.001(2) -0.006(2) -0.004(2)
C(18) 0.035(2) 0.031(2) 0.036(2) -0.003(2) 0.002(2) 0.001(2)

loop_
_atom_type_symbol
_atom_type_description
_atom_type_scat_dispersion_real
_atom_type_scat_dispersion_imag
_atom_type_scat_source
C C 0.003 0.002
;
International Tables for Crystallography
(1992, Vol. C, Tables 4.2.6.8 and 6.1.1.4)
;
H H 0.000 0.000
;
International Tables for Crystallography
(1992, Vol. C, Table 6.1.1.4)
;
Br Br -0.290 2.459
;
International Tables for Crystallography
(1992, Vol. C, Tables 4.2.6.8 and 6.1.1.4)
;
N N 0.006 0.003
;
International Tables for Crystallography
(1992, Vol. C, Tables 4.2.6.8 and 6.1.1.4)
;
Ni Ni 0.339 1.112
;
International Tables for Crystallography
(1992, Vol. C, Tables 4.2.6.8 and 6.1.1.4)
;

loop_
_geom_angle_atom_site_label_1
_geom_angle_atom_site_label_2
_geom_angle_atom_site_label_3
_geom_angle
C(1) Ni(1) Br(1) 97.9(1)
C(1) Ni(1) C(10) 165.5(2)
C(1) Ni(1) C(2) 39.4(2)
C(1) Ni(1) C(3) 66.7(2)
C(2) Ni(1) Br(1) 126.1(1)
C(2) Ni(1) C(10) 128.4(2)
C(2) Ni(1) C(3) 40.8(2)
C(3) Ni(1) Br(1) 164.6(1)
C(3) Ni(1) C(10) 98.8(2)
C(10) Ni(1) Br(1) 96.6(1)
C(10) N(1) C(13) 123.3(3)
C(10) N(1) C(11) 111.1(3)
C(11) N(1) C(13) 125.2(3)
C(10) N(2) C(16) 124.6(3)
C(10) N(2) C(12) 110.4(3)
C(12) N(2) C(16) 124.6(3)
C(2) C(1) Ni(1) 68.1(2)
C(2) C(1) C(5) 108.3(3)
C(5) C(1) Ni(1) 81.5(3)
C(3) C(2) Ni(1) 68.9(2)
C(3) C(2) C(1) 107.3(3)
C(4) C(3) Ni(1) 83.2(2)
C(4) C(3) C(2) 108.6(3)
C(5) C(4) C(3) 106.9(3)
C(5) C(4) C(6) 120.0(4)
C(6) C(4) C(3) 133.0(4)
C(9) C(5) C(1) 132.2(4)
C(9) C(5) C(4) 120.3(4)
C(7) C(6) C(4) 118.9(4)
C(8) C(7) C(6) 120.9(4)
C(9) C(8) C(7) 121.8(5)
C(12) C(11) N(1) 106.7(4)
C(14) C(13) N(1) 111.8(3)
C(14) C(13) C(15) 112.4(3)
C(15) C(13) N(1) 109.2(3)
C(17) C(16) N(2) 110.7(3)
C(17) C(16) C(18) 113.0(3)
C(18) C(16) N(2) 109.6(3)

loop_
_geom_bond_atom_site_label_1
_geom_bond_atom_site_label_2
_geom_bond_distance
Br(1) Ni(1) 2.3160(6)
Ni(1) C(1) 2.107(4)
Ni(1) C(2) 2.051(4)
Ni(1) C(3) 2.031(4)
Ni(1) C(10) 1.888(4)
N(1) C(10) 1.352(5)
N(1) C(11) 1.381(5)
N(1) C(13) 1.478(4)
N(2) C(10) 1.359(4)
N(2) C(12) 1.386(5)
N(2) C(16) 1.471(5)
C(1) C(2) 1.404(6)
C(1) C(5) 1.456(5)
C(2) C(3) 1.421(5)
C(3) C(4) 1.444(5)
C(4) C(5) 1.422(6)
C(4) C(6) 1.399(5)
C(5) C(9) 1.400(6)
C(6) C(7) 1.375(7)
C(7) C(8) 1.396(8)
C(8) C(9) 1.381(7)
C(11) C(12) 1.342(5)
C(13) C(14) 1.519(6)
C(13) C(15) 1.515(5)
C(16) C(17) 1.516(6)
C(16) C(18) 1.516(6)
C(1) H(1) 0.9500
C(2) H(2) 0.9500
C(3) H(3) 0.9500
C(6) H(4) 0.9500
C(7) H(5) 0.9500
C(8) H(6) 0.9500
C(9) H(7) 0.9501
C(11) H(8) 0.9500
C(12) H(9) 0.9501
C(13) H(10) 0.9500
C(14) H(11) 0.9500
C(14) H(12) 0.9500
C(14) H(13) 0.9500
C(15) H(14) 0.9500
C(15) H(15) 0.9500
C(15) H(16) 0.9500
C(16) H(17) 0.9499
C(17) H(18) 0.9500
C(17) H(19) 0.9500
C(17) H(20) 0.9501
C(18) H(21) 0.9500
C(18) H(22) 0.9500
C(18) H(23) 0.9500
H(23) C(18) 0.9500

loop_
_geom_contact_atom_site_label_1
_geom_contact_atom_site_label_2
_geom_contact_distance
_geom_contact_publ_flag
_geom_contact_site_symmetry_1
_geom_contact_site_symmetry_2
Br(1) C(1) 3.338(4) ? . .
Br(1) C(10) 3.151(4) ? . .
Ni(1) N(1) 2.910(3) ? . .
Ni(1) N(2) 2.929(3) ? . .
Ni(1) C(4) 2.349(4) ? . .
Ni(1) C(5) 2.377(4) ? . .
Ni(1) C(6) 3.421(4) ? . .
Ni(1) C(9) 3.452(5) ? . .
Ni(1) C(13) 3.315(4) ? . .
Ni(1) C(16) 3.374(4) ? . .
N(1) N(2) 2.146(4) ? . .
N(1) C(12) 2.184(5) ? . .
N(1) C(14) 2.481(5) ? . .
N(1) C(15) 2.440(5) ? . .
N(1) C(16) 3.571(5) ? . .
N(2) C(11) 2.195(5) ? . .
N(2) C(13) 3.575(4) ? . .
N(2) C(17) 2.457(5) ? . .
N(2) C(18) 2.440(5) ? . .
C(1) C(3) 2.276(6) ? . .
C(1) C(4) 2.319(5) ? . .
C(1) C(9) 2.611(6) ? . .
C(2) C(4) 2.327(5) ? . .
C(2) C(5) 2.318(5) ? . .
C(2) C(10) 3.547(5) ? . .
C(3) C(5) 2.303(6) ? . .
C(3) C(6) 2.607(5) ? . .
C(3) C(10) 2.977(6) ? . .
C(4) C(7) 2.388(6) ? . .
C(4) C(8) 2.768(7) ? . .
C(4) C(9) 2.448(6) ? . .
C(4) C(10) 3.410(6) ? . .
C(5) C(6) 2.444(6) ? . .
C(5) C(7) 2.774(6) ? . .
C(5) C(8) 2.384(6) ? . .
C(6) C(8) 2.410(8) ? . .
C(6) C(9) 2.829(7) ? . .
C(6) C(16) 3.594(6) ? . .
C(6) C(17) 3.567(7) ? . .
C(6) C(18) 3.589(7) ? . 55502
C(7) C(9) 2.426(7) ? . .
C(7) C(15) 3.537(6) ? . 45501
C(10) C(11) 2.254(6) ? . .
C(10) C(12) 2.253(5) ? . .
C(10) C(13) 2.492(5) ? . .
C(10) C(14) 3.586(5) ? . .
C(10) C(15) 3.436(5) ? . .
C(10) C(16) 2.506(5) ? . .
C(10) C(18) 3.423(5) ? . .
C(11) C(13) 2.538(5) ? . .
C(11) C(14) 3.135(6) ? . .
C(11) C(15) 3.086(5) ? . .
C(12) C(16) 2.529(6) ? . .
C(12) C(17) 3.078(6) ? . .
C(12) C(18) 3.106(6) ? . .
C(14) C(15) 2.522(6) ? . .
C(15) C(7) 3.537(6) ? . 65501
C(17) C(18) 2.528(6) ? . .
C(18) C(6) 3.589(7) ? . 54502
Br(1) H(1) 3.3779 ? . .
Br(1) H(1) 2.9877 ? . 65603
Br(1) H(4) 3.3212 ? . 54502
Br(1) H(8) 2.9468 ? . 64502
Br(1) H(11) 3.1326 ? . 64502
Br(1) H(16) 3.4469 ? . 64502
Br(1) H(17) 3.5902 ? . .
Br(1) H(23) 3.4863 ? . .
Ni(1) H(1) 2.7680 ? . .
Ni(1) H(2) 2.7212 ? . .
Ni(1) H(3) 2.6885 ? . .
Ni(1) H(10) 2.7526 ? . .
Ni(1) H(17) 2.8345 ? . .
N(1) H(3) 3.5847 ? . .
N(1) H(6) 2.8865 ? . 55502
N(1) H(8) 2.0924 ? . .
N(1) H(9) 3.1073 ? . .
N(1) H(10) 1.9868 ? . .
N(1) H(11) 2.8922 ? . .
N(1) H(11) 3.5360 ? . 64502
N(1) H(12) 3.2406 ? . .
N(1) H(13) 2.4973 ? . .
N(1) H(14) 2.8504 ? . .
N(1) H(15) 3.2077 ? . .
N(1) H(16) 2.4394 ? . .
N(2) H(6) 3.1474 ? . 55502
N(2) H(8) 3.1179 ? . .
N(2) H(9) 2.0933 ? . .
N(2) H(11) 3.4715 ? . 64502
N(2) H(17) 1.9783 ? . .
N(2) H(18) 2.8674 ? . .
N(2) H(19) 3.2188 ? . .
N(2) H(20) 2.4703 ? . .
N(2) H(21) 2.8522 ? . .
N(2) H(22) 3.2050 ? . .
N(2) H(23) 2.4457 ? . .
C(1) H(2) 2.1095 ? . .
C(1) H(3) 3.1881 ? . .
C(1) H(5) 3.5701 ? . 55504
C(1) H(7) 2.8815 ? . .
C(1) H(12) 3.2716 ? . 66603
C(2) H(1) 2.1014 ? . .
C(2) H(2) 2.9709 ? . 66603
C(2) H(3) 2.1119 ? . .
C(2) H(3) 3.4292 ? . 66603
C(2) H(10) 3.2218 ? . .
C(2) H(12) 3.0823 ? . 66603
C(2) H(13) 3.5987 ? . 66603
C(2) H(19) 3.4667 ? . 55504
C(3) H(1) 3.1925 ? . .
C(3) H(2) 2.1274 ? . .
C(3) H(2) 2.9926 ? . 66603
C(3) H(4) 2.8778 ? . .
C(3) H(6) 3.5903 ? . 55502
C(3) H(10) 3.4162 ? . .
C(3) H(22) 3.0463 ? . 55502
C(4) H(1) 3.2315 ? . .
C(4) H(2) 3.2334 ? . .
C(4) H(3) 2.1354 ? . .
C(4) H(4) 2.0521 ? . .
C(4) H(5) 3.2478 ? . .
C(4) H(7) 3.3125 ? . .
C(4) H(17) 3.0993 ? . .
C(4) H(22) 2.7866 ? . 55502
C(5) H(1) 2.1494 ? . .
C(5) H(2) 3.2269 ? . .
C(5) H(3) 3.2143 ? . .
C(5) H(4) 3.3057 ? . .
C(5) H(6) 3.2434 ? . .
C(5) H(7) 2.0584 ? . .
C(5) H(17) 3.4812 ? . .
C(6) H(3) 2.9563 ? . .
C(6) H(5) 2.0196 ? . .
C(6) H(6) 3.2579 ? . .
C(6) H(17) 2.9365 ? . .
C(6) H(18) 2.7914 ? . .
C(6) H(22) 2.7531 ? . 55502
C(7) H(3) 3.4054 ? . 54502
C(7) H(4) 2.0296 ? . .
C(7) H(6) 2.0351 ? . .
C(7) H(7) 3.2835 ? . .
C(7) H(13) 3.2797 ? . 54502
C(7) H(15) 3.3461 ? . 45501
C(7) H(16) 3.1049 ? . 45501
C(7) H(17) 3.1620 ? . .
C(7) H(18) 3.0633 ? . .
C(8) H(3) 3.1875 ? . 54502
C(8) H(4) 3.2697 ? . .
C(8) H(5) 2.0389 ? . .
C(8) H(7) 2.0381 ? . .
C(8) H(9) 3.4447 ? . 45504
C(8) H(13) 3.2558 ? . 54502
C(8) H(17) 3.5212 ? . .
C(9) H(1) 2.9596 ? . .
C(9) H(4) 3.5133 ? . 54502
C(9) H(5) 3.2734 ? . .
C(9) H(6) 2.0211 ? . .
C(9) H(9) 3.0613 ? . 45504
C(9) H(18) 3.5147 ? . 54502
C(9) H(20) 3.3925 ? . 54502
C(10) H(3) 3.0967 ? . .
C(10) H(6) 3.0568 ? . 55502
C(10) H(8) 3.1664 ? . .
C(10) H(9) 3.1655 ? . .
C(10) H(10) 2.5248 ? . .
C(10) H(11) 3.4474 ? . 64502
C(10) H(13) 3.4601 ? . .
C(10) H(14) 3.5299 ? . .
C(10) H(16) 3.4993 ? . .
C(10) H(17) 2.5474 ? . .
C(10) H(23) 3.1862 ? . .
C(11) H(6) 2.9576 ? . 55502
C(11) H(7) 3.5701 ? . 55404
C(11) H(9) 2.0545 ? . .
C(11) H(10) 3.2724 ? . .
C(11) H(11) 3.1817 ? . .
C(11) H(13) 3.0382 ? . .
C(11) H(16) 2.6553 ? . .
C(12) H(6) 3.1064 ? . 55502
C(12) H(7) 3.5391 ? . 55404
C(12) H(8) 2.0545 ? . .
C(12) H(11) 3.5956 ? . 64502
C(12) H(17) 3.2658 ? . .
C(12) H(20) 2.6527 ? . .
C(12) H(21) 3.1386 ? . .
C(12) H(23) 3.0168 ? . .
C(13) H(8) 2.8380 ? . .
C(13) H(11) 2.0422 ? . .
C(13) H(12) 2.0432 ? . .
C(13) H(13) 2.0423 ? . .
C(13) H(14) 2.0395 ? . .
C(13) H(15) 2.0398 ? . .
C(13) H(16) 2.0384 ? . .
C(13) H(19) 3.1253 ? . 55504
C(13) H(21) 3.5036 ? . 55504
C(14) H(2) 3.5811 ? . 66603
C(14) H(5) 3.5796 ? . 55502
C(14) H(6) 3.4529 ? . 55502
C(14) H(8) 3.1196 ? . .
C(14) H(10) 2.0222 ? . .
C(14) H(14) 3.2648 ? . .
C(14) H(15) 2.5136 ? . .
C(14) H(16) 2.9644 ? . .
C(14) H(16) 3.3796 ? . 65502
C(14) H(23) 3.0647 ? . 65502
C(15) H(5) 3.2831 ? . 65501
C(15) H(8) 3.1407 ? . .
C(15) H(10) 2.0188 ? . .
C(15) H(11) 2.5470 ? . .
C(15) H(12) 2.9075 ? . .
C(15) H(13) 3.2905 ? . .
C(15) H(13) 3.4171 ? . 64502
C(15) H(19) 3.2092 ? . 55504
C(15) H(20) 3.5228 ? . 55504
C(15) H(21) 3.0451 ? . 55504
C(15) H(23) 3.1460 ? . 65502
C(16) H(9) 2.8207 ? . .
C(16) H(18) 2.0390 ? . .
C(16) H(19) 2.0390 ? . .
C(16) H(20) 2.0409 ? . .
C(16) H(21) 2.0411 ? . .
C(16) H(22) 2.0380 ? . .
C(16) H(23) 2.0397 ? . .
C(17) H(4) 3.3619 ? . .
C(17) H(7) 3.0508 ? . 55502
C(17) H(9) 3.0329 ? . .
C(17) H(10) 3.2443 ? . 45404
C(17) H(14) 3.1245 ? . 45404
C(17) H(17) 2.0202 ? . .
C(17) H(21) 2.5623 ? . .
C(17) H(22) 2.9062 ? . .
C(17) H(23) 3.2978 ? . .
C(18) H(4) 3.3952 ? . 54502
C(18) H(9) 3.1748 ? . .
C(18) H(11) 3.3901 ? . 64502
C(18) H(15) 2.9910 ? . 64502
C(18) H(15) 3.4279 ? . 45404
C(18) H(17) 2.0209 ? . .
C(18) H(18) 3.2733 ? . .
C(18) H(19) 2.5283 ? . .
C(18) H(20) 2.9626 ? . .
C(18) H(21) 3.3499 ? . 65503
H(1) Br(1) 2.9877 ? . 65603
H(2) C(2) 2.9709 ? . 66603
H(2) C(3) 2.9926 ? . 66603
H(2) C(14) 3.5811 ? . 66603
H(3) C(2) 3.4292 ? . 66603
H(3) C(7) 3.4054 ? . 55502
H(3) C(8) 3.1875 ? . 55502
H(4) Br(1) 3.3212 ? . 55502
H(4) C(9) 3.5133 ? . 55502
H(4) C(18) 3.3952 ? . 55502
H(5) C(1) 3.5701 ? . 45404
H(5) C(14) 3.5796 ? . 54502
H(5) C(15) 3.2831 ? . 45501
H(6) N(1) 2.8865 ? . 54502
H(6) N(2) 3.1474 ? . 54502
H(6) C(3) 3.5903 ? . 54502
H(6) C(10) 3.0568 ? . 54502
H(6) C(11) 2.9576 ? . 54502
H(6) C(12) 3.1064 ? . 54502
H(6) C(14) 3.4529 ? . 54502
H(7) C(11) 3.5701 ? . 45504
H(7) C(12) 3.5391 ? . 45504
H(7) C(17) 3.0508 ? . 54502
H(8) Br(1) 2.9468 ? . 65502
H(9) C(8) 3.4447 ? . 55404
H(9) C(9) 3.0613 ? . 55404
H(10) C(17) 3.2443 ? . 55504
H(11) Br(1) 3.1326 ? . 65502
H(11) N(1) 3.5360 ? . 65502
H(11) N(2) 3.4715 ? . 65502
H(11) C(10) 3.4474 ? . 65502
H(11) C(12) 3.5956 ? . 65502
H(11) C(18) 3.3901 ? . 65502
H(12) C(1) 3.2716 ? . 66603
H(12) C(2) 3.0823 ? . 66603
H(13) C(2) 3.5987 ? . 66603
H(13) C(7) 3.2797 ? . 55502
H(13) C(8) 3.2558 ? . 55502
H(13) C(15) 3.4171 ? . 65502
H(14) C(17) 3.1245 ? . 55504
H(15) C(7) 3.3461 ? . 65501
H(15) C(18) 2.9910 ? . 65502
H(15) C(18) 3.4279 ? . 55504
H(16) Br(1) 3.4469 ? . 65502
H(16) C(7) 3.1049 ? . 65501
H(16) C(14) 3.3796 ? . 64502
H(18) C(9) 3.5147 ? . 55502
H(19) C(2) 3.4667 ? . 45404
H(19) C(13) 3.1253 ? . 45404
H(19) C(15) 3.2092 ? . 45404
H(20) C(9) 3.3925 ? . 55502
H(20) C(15) 3.5228 ? . 45404
H(21) C(13) 3.5036 ? . 45404
H(21) C(15) 3.0451 ? . 45404
H(21) C(18) 3.3499 ? . 65503
H(22) C(3) 3.0463 ? . 54502
H(22) C(4) 2.7866 ? . 54502
H(22) C(6) 2.7531 ? . 54502
H(23) Br(1) 3.4863 ? . .
H(23) N(2) 2.4457 ? . .
H(23) C(10) 3.1862 ? . .
H(23) C(12) 3.0168 ? . .
H(23) C(14) 3.0647 ? . 64502
H(23) C(15) 3.1460 ? . 64502
H(23) C(16) 2.0397 ? . .
H(23) C(17) 3.2978 ? . .
